data_1552103
loop_
_publ_author_name
'Schmitt, A.C.'
'Tokuda, M.'
'Yoshiasa, A.'
'Nishiyama, T.'

_publ_section_title
;
 Titanian andradite in the Nomo rodingite: Chemistry, crystallography, and
 reaction relations
;
_journal_name_full 'Journal of Mineralogical and Petrological Sciences'
_journal_page_first 111
_journal_page_last 121
_journal_volume 114
_journal_year 2019
_chemical_formula_sum 'Ca3 Fe'
_chemical_name_common 'titanian andradite'
_chemical_name_mineral 'titanian andradite'
_space_group_IT_number 230
_space_group_name_Hall '-I 4bd 2c 3'
_space_group_name_H-M_alt 'I a -3 d'
_cell_angle_alpha 90
_cell_angle_beta 90
_cell_angle_gamma 90
_cell_formula_units_Z 8
_cell_length_a 12.0750(6)
_cell_length_b 12.0750(6)
_cell_length_c 12.0750(6)
_cell_volume 1760.60(15)
_cod_data_source_file titanian-andradite.cif
_cod_data_source_block titanian-andradite
_cod_original_formula_sum 'Ca3.0 Fe'
_cod_database_code 1552103

loop_
_space_group_symop_id
_space_group_symop_operation_xyz
1 x,y,z
2 -x,-y,-z
3 -x+1/2,-y,z+1/2
4 x+1/2,y,-z+1/2
5 -x,y+1/2,-z+1/2
6 x,-y+1/2,z+1/2
7 x+1/2,-y+1/2,-z
8 -x+1/2,y+1/2,z
9 z,x,y
10 -z,-x,-y
11 z+1/2,-x+1/2,-y
12 -z+1/2,x+1/2,y
13 -z+1/2,-x,y+1/2
14 z+1/2,x,-y+1/2
15 -z,x+1/2,-y+1/2
16 z,-x+1/2,y+1/2
17 y,z,x
18 -y,-z,-x
19 -y,z+1/2,-x+1/2
20 y,-z+1/2,x+1/2
21 y+1/2,-z+1/2,-x
22 -y+1/2,z+1/2,x
23 -y+1/2,-z,x+1/2
24 y+1/2,z,-x+1/2
25 y+3/4,x+1/4,-z+1/4
26 -y+1/4,-x+3/4,z+3/4
27 -y+3/4,-x+3/4,-z+3/4
28 y+1/4,x+1/4,z+1/4
29 y+1/4,-x+1/4,z+3/4
30 -y+3/4,x+3/4,-z+1/4
31 -y+1/4,x+3/4,z+1/4
32 y+3/4,-x+1/4,-z+3/4
33 x+3/4,z+1/4,-y+1/4
34 -x+1/4,-z+3/4,y+3/4
35 -x+1/4,z+3/4,y+1/4
36 x+3/4,-z+1/4,-y+3/4
37 -x+3/4,-z+3/4,-y+3/4
38 x+1/4,z+1/4,y+1/4
39 x+1/4,-z+1/4,y+3/4
40 -x+3/4,z+3/4,-y+1/4
41 z+3/4,y+1/4,-x+1/4
42 -z+1/4,-y+3/4,x+3/4
43 z+1/4,-y+1/4,x+3/4
44 -z+3/4,y+3/4,-x+1/4
45 -z+1/4,y+3/4,x+1/4
46 z+3/4,-y+1/4,-x+3/4
47 -z+3/4,-y+3/4,-x+3/4
48 z+1/4,y+1/4,x+1/4
49 x+1/2,y+1/2,z+1/2
50 -x+1/2,-y+1/2,-z+1/2
51 -x,-y+1/2,z
52 x,y+1/2,-z
53 -x+1/2,y,-z
54 x+1/2,-y,z
55 x,-y,-z+1/2
56 -x,y,z+1/2
57 z+1/2,x+1/2,y+1/2
58 -z+1/2,-x+1/2,-y+1/2
59 z,-x,-y+1/2
60 -z,x,y+1/2
61 -z,-x+1/2,y
62 z,x+1/2,-y
63 -z+1/2,x,-y
64 z+1/2,-x,y
65 y+1/2,z+1/2,x+1/2
66 -y+1/2,-z+1/2,-x+1/2
67 -y+1/2,z,-x
68 y+1/2,-z,x
69 y,-z,-x+1/2
70 -y,z,x+1/2
71 -y,-z+1/2,x
72 y,z+1/2,-x
73 y+1/4,x+3/4,-z+3/4
74 -y+3/4,-x+1/4,z+1/4
75 -y+1/4,-x+1/4,-z+1/4
76 y+3/4,x+3/4,z+3/4
77 y+3/4,-x+3/4,z+1/4
78 -y+1/4,x+1/4,-z+3/4
79 -y+3/4,x+1/4,z+3/4
80 y+1/4,-x+3/4,-z+1/4
81 x+1/4,z+3/4,-y+3/4
82 -x+3/4,-z+1/4,y+1/4
83 -x+3/4,z+1/4,y+3/4
84 x+1/4,-z+3/4,-y+1/4
85 -x+1/4,-z+1/4,-y+1/4
86 x+3/4,z+3/4,y+3/4
87 x+3/4,-z+3/4,y+1/4
88 -x+1/4,z+1/4,-y+3/4
89 z+1/4,y+3/4,-x+3/4
90 -z+3/4,-y+1/4,x+1/4
91 z+3/4,-y+3/4,x+1/4
92 -z+1/4,y+1/4,-x+3/4
93 -z+3/4,y+1/4,x+3/4
94 z+1/4,-y+3/4,-x+1/4
95 -z+1/4,-y+1/4,-x+1/4
96 z+3/4,y+3/4,x+3/4

loop_
_atom_site_label
_atom_site_occupancy
_atom_site_fract_x
_atom_site_fract_y
_atom_site_fract_z
_atom_site_adp_type
_atom_site_U_iso_or_equiv
_atom_site_type_symbol
X 1.0 0.125000 0.000000 0.250000 Uiso 0.0079(6) Ca
YFe 0.6400 0.000000 0.000000 0.000000 Uiso 0.0065(5) Fe
YTi 0.2500 0.000000 0.000000 0.000000 Uiso 0.0065(5) Ti
YMg 0.1100 0.000000 0.000000 0.000000 Uiso 0.0065(5) Mg
ZSi 0.9000 0.375000 0.000000 0.250000 Uiso 0.0044(9) Si
ZAl 0.0300 0.375000 0.000000 0.250000 Uiso 0.0044(9) Al
O 1.0 0.0385(3) 0.0486(3) 0.6548(3) Uiso 0.0066(8) O
